data_1569177
loop_
_publ_author_name
'Sperlich, Eric'
'K\"ockerling, Martin'

_publ_section_title
;
 Tetrakis(triethylenediamin-1-ium)
 dodeca-\m2-chlorido-hexakis(thiocyanato-\kN)hexa-octahedro-niobate
;
_journal_coeditor_code WM4186
_journal_issue 5
_journal_name_full IUCrData
_journal_paper_doi 10.1107/S241431462300398X
_journal_volume 8
_journal_year 2023
_chemical_formula_iupac '(C6 H13 N2)4 [Nb6 (N C S)6 Cl12]'
_chemical_formula_moiety '4(C6 H13 N2 +), C6 N6 S6 Cl12 Nb6 4-'
_chemical_formula_sum 'C30 H52 Cl12 N14 Nb6 S6'
_chemical_formula_weight 1784.08
_chemical_name_systematic
;Tetrakis(triethylenediamin-1-ium)
dodeca-\m~2~-chlorido-hexakis(thiocyanato-\k<i>N</i>)hexa-<i>octahedro</i>-niobate
;
_space_group_crystal_system trigonal
_space_group_IT_number 148
_space_group_name_Hall '-R 3'
_space_group_name_H-M_alt 'R -3 :H'
_atom_sites_solution_hydrogens geom
_atom_sites_solution_primary direct
_atom_sites_solution_secondary difmap
_audit_creation_method 'ciftab-2016 (M. K\"ockerling, 2016)'
_cell_angle_alpha 90
_cell_angle_beta 90
_cell_angle_gamma 120
_cell_formula_units_Z 12
_cell_length_a 25.399(2)
_cell_length_b 25.399(2)
_cell_length_c 30.418(2)
_cell_measurement_reflns_used 9867
_cell_measurement_temperature 123(2)
_cell_measurement_theta_max 32.6065
_cell_measurement_theta_min 2.5405
_cell_volume 16994(2)
_computing_cell_refinement
;
SAINT (Bruker, 2017)
;
_computing_data_collection
;
APEX3 (Bruker, 2017)
;
_computing_data_reduction
;
SAINT (Bruker, 2017)
;
_computing_molecular_graphics
;
DIAMOND (Brandenburg & Putz, 2019)
;
_computing_publication_material
;
publCIF (Westrip, 2010)
;
_computing_structure_refinement
;
SHELXL (Sheldrick, 2015)
;
_computing_structure_solution
;
SHELXS (Sheldrick, 2008)
;
_diffrn_ambient_temperature 123(2)
_diffrn_measured_fraction_theta_full 1.000
_diffrn_measured_fraction_theta_max 0.999
_diffrn_measurement_device_type 'Bruker APEXII CCD'
_diffrn_measurement_method '\f and \w scans'
_diffrn_radiation_source 'microfocus sealed tube'
_diffrn_radiation_type MoK\a
_diffrn_radiation_wavelength 0.71073
_diffrn_reflns_av_R_equivalents 0.0398
_diffrn_reflns_av_unetI/netI 0.0233
_diffrn_reflns_limit_h_max 38
_diffrn_reflns_limit_h_min -38
_diffrn_reflns_limit_k_max 38
_diffrn_reflns_limit_k_min -38
_diffrn_reflns_limit_l_max 46
_diffrn_reflns_limit_l_min -46
_diffrn_reflns_number 84629
_diffrn_reflns_theta_full 25.000
_diffrn_reflns_theta_max 32.618
_diffrn_reflns_theta_min 1.142
_exptl_absorpt_coefficient_mu 1.977
_exptl_absorpt_correction_type multi-scan
_exptl_absorpt_process_details
;
(SADABS; Krause <i>et al.</i>, 2015)
;
_exptl_crystal_colour black
_exptl_crystal_density_diffrn 2.092
_exptl_crystal_density_method none
_exptl_crystal_description block
_exptl_crystal_F_000 10512
_exptl_crystal_size_max 0.300
_exptl_crystal_size_mid 0.200
_exptl_crystal_size_min 0.200
_refine_diff_density_max 2.032
_refine_diff_density_min -1.794
_refine_ls_extinction_method none
_refine_ls_goodness_of_fit_ref 1.087
_refine_ls_hydrogen_treatment mixed
_refine_ls_matrix_type full
_refine_ls_number_parameters 502
_refine_ls_number_reflns 13784
_refine_ls_number_restraints 0
_refine_ls_restrained_S_all 1.087
_refine_ls_R_factor_all 0.0504
_refine_ls_R_factor_gt 0.0396
_refine_ls_shift/su_max 0.002
_refine_ls_shift/su_mean 0.000
_refine_ls_structure_factor_coef Fsqd
_refine_ls_weighting_details 'w=1/[\s^2^(Fo^2^)+(0.0200P)^2^+223.5098P] where P=(Fo^2^+2Fc^2^)/3'
_refine_ls_weighting_scheme calc
_refine_ls_wR_factor_gt 0.0842
_refine_ls_wR_factor_ref 0.0932
_reflns_number_gt 11834
_reflns_number_total 13784
_reflns_threshold_expression 'I > 2\s(I)'
_cod_data_source_file wm4186.cif
_cod_data_source_block I
_cod_original_cell_volume 16993(3)
_cod_original_sg_symbol_H-M 'R -3'
_cod_database_code 1569177
_shelx_space_group_comment
;
The symmetry employed for this shelxl refinement is uniquely defined
by the following loop  which should always be used as a source of
symmetry information in preference to the above space-group names.
They are only intended as comments.
;
_shelx_estimated_absorpt_t_min 0.588
_shelx_estimated_absorpt_t_max 0.693
_shelxl_version_number 201.4

loop_
_space_group_symop_operation_xyz
'x, y, z'
'-y, x-y, z'
'-x+y, -x, z'
'x+2/3, y+1/3, z+1/3'
'-y+2/3, x-y+1/3, z+1/3'
'-x+y+2/3, -x+1/3, z+1/3'
'x+1/3, y+2/3, z+2/3'
'-y+1/3, x-y+2/3, z+2/3'
'-x+y+1/3, -x+2/3, z+2/3'
'-x, -y, -z'
'y, -x+y, -z'
'x-y, x, -z'
'-x+2/3, -y+1/3, -z+1/3'
'y+2/3, -x+y+1/3, -z+1/3'
'x-y+2/3, x+1/3, -z+1/3'
'-x+1/3, -y+2/3, -z+2/3'
'y+1/3, -x+y+2/3, -z+2/3'
'x-y+1/3, x+2/3, -z+2/3'

loop_
_atom_site_type_symbol
_atom_site_label
_atom_site_fract_x
_atom_site_fract_y
_atom_site_fract_z
_atom_site_U_iso_or_equiv
_atom_site_adp_type
_atom_site_calc_flag
_atom_site_occupancy
_atom_site_disorder_assembly
_atom_site_disorder_group
Nb Nb1 0.15274(2) 0.27928(2) 0.38766(2) 0.01794(5) Uani d 1 . .
Nb Nb2 0.21875(2) 0.30094(2) 0.30483(2) 0.01810(5) Uani d 1 . .
Nb Nb3 0.24363(2) 0.40316(2) 0.36253(2) 0.01897(5) Uani d 1 . .
Nb Nb4 0.65963(2) 0.39594(2) 0.37251(2) 0.02176(6) Uani d 1 . .
Cl Cl1 0.20921(4) 0.22977(4) 0.36270(3) 0.0306(2) Uani d 1 . .
Cl Cl2 0.24134(4) 0.35140(4) 0.43131(3) 0.0304(2) Uani d 1 . .
Cl Cl3 0.13796(4) 0.21431(3) 0.26443(3) 0.0296(2) Uani d 1 . .
Cl Cl4 0.24550(4) 0.35960(4) 0.23630(2) 0.02600(10) Uani d 1 . .
Cl Cl5 0.31827(3) 0.37626(4) 0.33539(3) 0.0296(2) Uani d 1 . .
Cl Cl6 0.27439(3) 0.47858(3) 0.30297(3) 0.02710(10) Uani d 1 . .
Cl Cl7 0.73993(4) 0.41477(4) 0.42584(2) 0.0305(2) Uani d 1 . .
Cl Cl8 0.72998(6) 0.48879(4) 0.33235(3) 0.0453(3) Uani d 1 . .
S S1 0.17220(6) 0.16375(5) 0.50800(4) 0.0499(3) Uani d 1 . .
S S2B_a 0.3823(2) 0.2647(2) 0.2775(6) 0.065(2) Uani d 0.49(3) A 1
S S2A_b 0.3887(3) 0.2711(4) 0.2966(3) 0.049(2) Uani d 0.51(3) A 2
S S3A_c 0.44840(10) 0.5661(4) 0.3962(4) 0.0430(10) Uani d 0.49(3) B 3
S S3B_d 0.4442(2) 0.5774(2) 0.3810(3) 0.0350(10) Uani d 0.51(3) B 4
S S4 0.67419(8) 0.51041(6) 0.50030(4) 0.0591(4) Uani d 1 . .
N N1 0.14120(10) 0.22210(10) 0.44530(10) 0.0304(6) Uani d 1 . .
N N2 0.2775(2) 0.26840(10) 0.27640(10) 0.0343(7) Uani d 1 . .
N N3 0.32730(10) 0.4780(2) 0.39110(10) 0.0355(7) Uani d 1 . .
N N4 0.6530(2) 0.4609(2) 0.41670(10) 0.0454(9) Uani d 1 . .
N N5 0.4310(4) 0.4556(4) 0.2629(2) 0.102(2) Uani d 1 . .
H H5N 0.3886 0.4307 0.2745 0.123 Uiso calc 1 . .
N N6 0.5372(3) 0.5180(2) 0.23470(10) 0.0620(10) Uani d 1 . .
N N7 0.3333 0.6667 0.2131(2) 0.0427(13) Uani d 1 . .
N N8 0.3333 0.6667 0.2968(2) 0.0291(10) Uani d 1 . .
H H8N 0.3333 0.6667 0.3297 0.035 Uiso calc 1 . .
N N9 0.3333 0.6667 0.3887(2) 0.0270(9) Uani d 1 . .
N N10 0.3333 0.6667 0.4714(2) 0.0450(14) Uani d 1 . .
H H10N 0.3333 0.6667 0.5043 0.054 Uiso calc 1 . .
C C1 0.1537(2) 0.1978(2) 0.47160(10) 0.0248(6) Uani d 1 . .
C C2 0.3228(2) 0.2677(2) 0.2819(2) 0.0450(10) Uani d 1 . .
C C3 0.3772(2) 0.5172(2) 0.39010(10) 0.0341(7) Uani d 1 . .
C C4 0.6618(2) 0.4819(2) 0.45160(10) 0.0365(8) Uani d 1 . .
C C5 0.4472(5) 0.5205(5) 0.2635(3) 0.126(4) Uani d 1 . .
H H5A 0.4258 0.5292 0.2399 0.151 Uiso calc 1 . .
H H5B 0.4370 0.5316 0.2922 0.151 Uiso calc 1 . .
C C6 0.5137(5) 0.5538(4) 0.2561(3) 0.111(4) Uani d 1 . .
H H6A 0.5243 0.5900 0.2378 0.133 Uiso calc 1 . .
H H6B 0.5344 0.5684 0.2848 0.133 Uiso calc 1 . .
C C7 0.4319(3) 0.4367(3) 0.2174(2) 0.066(2) Uani d 1 . .
H H7A 0.3981 0.4355 0.2003 0.079 Uiso calc 1 . .
H H7B 0.4277 0.3958 0.2167 0.079 Uiso calc 1 . .
C C8 0.4923(3) 0.4833(3) 0.1985(2) 0.068(2) Uani d 1 . .
H H8A 0.4867 0.5121 0.1798 0.082 Uiso calc 1 . .
H H8B 0.5085 0.4628 0.1798 0.082 Uiso calc 1 . .
C C9 0.4715(4) 0.4440(6) 0.2907(3) 0.139(5) Uani d 1 . .
H H9A 0.4543 0.3998 0.2953 0.166 Uiso calc 1 . .
H H9B 0.4772 0.4638 0.3197 0.166 Uiso calc 1 . .
C C10 0.5314(4) 0.4705(3) 0.2665(2) 0.080(2) Uani d 1 . .
H H10A 0.5654 0.4887 0.2879 0.097 Uiso calc 1 . .
H H10B 0.5338 0.4378 0.2505 0.097 Uiso calc 1 . .
C C11 0.3838(3) 0.6592(3) 0.2300(2) 0.0620(10) Uani d 1 . .
H H11A 0.4232 0.6961 0.2235 0.074 Uiso calc 1 . .
H H11B 0.3834 0.6242 0.2154 0.074 Uiso calc 1 . .
C C12 0.3769(2) 0.6486(2) 0.2798(2) 0.0367(8) Uani d 1 . .
H H12A 0.3618 0.6051 0.2863 0.044 Uiso calc 1 . .
H H12B 0.4169 0.6729 0.2944 0.044 Uiso calc 1 . .
C C13 0.3955(2) 0.6873(2) 0.40540(10) 0.0384(8) Uani d 1 . .
H H13A 0.4221 0.7312 0.3992 0.046 Uiso calc 1 . .
H H13B 0.4128 0.6647 0.3904 0.046 Uiso calc 1 . .
C C14 0.3926(2) 0.6760(3) 0.4550(2) 0.0500(10) Uani d 1 . .
H H14A 0.3961 0.6396 0.4612 0.060 Uiso calc 1 . .
H H14B 0.4265 0.7114 0.4699 0.060 Uiso calc 1 . .
N N11A_e 0.4625(7) 0.4273(5) 0.4797(5) 0.057(3) Uani d 0.5 C 5
N N12A_e 0.4077(5) 0.3171(4) 0.4549(4) 0.035(2) Uani d 0.5 C 5
H H12N_e 0.3860 0.2738 0.4449 0.042 Uiso calc 0.5 C 5
C C15A_e 0.4859(5) 0.3932(5) 0.5062(4) 0.054(2) Uani d 0.5 C 5
H H15A_e 0.4796 0.3967 0.5379 0.065 Uiso calc 0.5 C 5
H H15B_e 0.5299 0.4104 0.5009 0.065 Uiso calc 0.5 C 5
C C16A_e 0.4508(4) 0.3260(5) 0.4919(3) 0.045(2) Uani d 0.5 C 5
H H16A_e 0.4800 0.3132 0.4823 0.054 Uiso calc 0.5 C 5
H H16B_e 0.4277 0.3004 0.5173 0.054 Uiso calc 0.5 C 5
C C17A_e 0.4761(7) 0.4240(5) 0.4331(3) 0.065(3) Uani d 0.5 C 5
H H17A_e 0.5206 0.4429 0.4290 0.078 Uiso calc 0.5 C 5
H H17B_e 0.4617 0.4468 0.4151 0.078 Uiso calc 0.5 C 5
C C18A_e 0.4454(5) 0.3588(5) 0.4180(3) 0.055(3) Uani d 0.5 C 5
H H18A_e 0.4764 0.3485 0.4086 0.066 Uiso calc 0.5 C 5
H H18B_e 0.4189 0.3533 0.3925 0.066 Uiso calc 0.5 C 5
C C19A_e 0.3974(5) 0.4013(6) 0.4859(4) 0.060(3) Uani d 0.5 C 5
H H19A_e 0.3831 0.4251 0.4691 0.072 Uiso calc 0.5 C 5
H H19B_e 0.3885 0.4030 0.5174 0.072 Uiso calc 0.5 C 5
C C20A_e 0.3641(5) 0.3353(5) 0.4703(4) 0.052(2) Uani d 0.5 C 5
H H20A_e 0.3397 0.3084 0.4947 0.062 Uiso calc 0.5 C 5
H H20B_e 0.3361 0.3306 0.4460 0.062 Uiso calc 0.5 C 5
N N11B_f 0.5240(5) 0.5477(5) 0.5162(4) 0.047(2) Uani d 0.5 D 6
H H11N_f 0.5007 0.5040 0.5071 0.08(4) Uiso calc 0.5 D 6
N N12B_f 0.5836(6) 0.6587(5) 0.5401(4) 0.046(2) Uani d 0.5 D 6
C C15B_f 0.5711(5) 0.5853(5) 0.4820(3) 0.053(2) Uani d 0.5 D 6
H H15C_f 0.5508 0.5875 0.4548 0.064 Uiso calc 0.5 D 6
H H15D_f 0.5959 0.5664 0.4747 0.064 Uiso calc 0.5 D 6
C C16B_f 0.6117(6) 0.6492(6) 0.5005(4) 0.066(3) Uani d 0.5 D 6
H H16C_f 0.6520 0.6546 0.5082 0.079 Uiso calc 0.5 D 6
H H16D_f 0.6178 0.6799 0.4780 0.079 Uiso calc 0.5 D 6
C C17B_f 0.4833(5) 0.5719(6) 0.5220(4) 0.065(3) Uani d 0.5 D 6
H H17C_f 0.4556 0.5515 0.5471 0.078 Uiso calc 0.5 D 6
H H17D_f 0.4583 0.5644 0.4953 0.078 Uiso calc 0.5 D 6
C C18B_f 0.5214(6) 0.6400(6) 0.5307(6) 0.078(4) Uani d 0.5 D 6
H H18C_f 0.5196 0.6624 0.5046 0.094 Uiso calc 0.5 D 6
H H18D_f 0.5039 0.6507 0.5559 0.094 Uiso calc 0.5 D 6
C C19B_f 0.5587(6) 0.5548(6) 0.5587(3) 0.064(3) Uani d 0.5 D 6
H H19C_f 0.5310 0.5260 0.5811 0.077 Uiso calc 0.5 D 6
H H19D_f 0.5917 0.5456 0.5533 0.077 Uiso calc 0.5 D 6
C C20B_f 0.5852(7) 0.6194(7) 0.5751(4) 0.071(3) Uani d 0.5 D 6
H H20C_f 0.5617 0.6201 0.6008 0.085 Uiso calc 0.5 D 6
H H20D_f 0.6278 0.6349 0.5846 0.085 Uiso calc 0.5 D 6

loop_
_atom_site_aniso_label
_atom_site_aniso_U_11
_atom_site_aniso_U_22
_atom_site_aniso_U_33
_atom_site_aniso_U_12
_atom_site_aniso_U_13
_atom_site_aniso_U_23
Nb1 0.01770(10) 0.01800(10) 0.01900(10) 0.00960(9) 0.00115(8) 0.00467(8)
Nb2 0.01730(10) 0.01710(10) 0.02190(10) 0.01010(9) 0.00278(8) 0.00274(8)
Nb3 0.01500(10) 0.01680(10) 0.02080(10) 0.00477(8) -0.00174(8) -0.00031(8)
Nb4 0.03440(10) 0.02290(10) 0.01340(10) 0.01830(10) -0.00046(9) -0.00156(8)
Cl1 0.0358(4) 0.0326(4) 0.0356(4) 0.0263(3) 0.0092(3) 0.0136(3)
Cl2 0.0268(3) 0.0362(4) 0.0221(3) 0.0111(3) -0.0070(3) 0.0030(3)
Cl3 0.0323(4) 0.0202(3) 0.0319(4) 0.0097(3) 0.0030(3) -0.0067(3)
Cl4 0.0296(3) 0.0275(3) 0.0239(3) 0.0165(3) 0.0086(3) 0.0068(3)
Cl5 0.0156(3) 0.0345(4) 0.0377(4) 0.0118(3) 0.0001(3) 0.0010(3)
Cl6 0.0251(3) 0.0165(3) 0.0326(4) 0.0051(2) 0.0029(3) 0.0053(3)
Cl7 0.0320(4) 0.0323(4) 0.0178(3) 0.0089(3) -0.0054(3) -0.0070(3)
Cl8 0.0811(8) 0.0182(3) 0.0238(4) 0.0152(4) 0.0029(4) -0.0004(3)
S1 0.0696(8) 0.0401(5) 0.0467(6) 0.0325(5) -0.0303(5) -0.0006(4)
S2B_a 0.0410(10) 0.091(2) 0.082(7) 0.047(2) -0.016(2) -0.036(2)
S2A_b 0.036(2) 0.082(3) 0.041(3) 0.041(2) 0.0000(10) -0.006(2)
S3A_c 0.0190(9) 0.039(2) 0.053(3) 0.0002(9) -0.0050(10) 0.005(2)
S3B_d 0.0195(8) 0.0280(10) 0.047(3) 0.0042(8) 0.0020(10) 0.0010(10)
S4 0.0930(10) 0.0522(7) 0.0262(5) 0.0316(7) -0.0004(5) -0.0151(4)
N1 0.0320(10) 0.0330(10) 0.0300(10) 0.0190(10) 0.0060(10) 0.0120(10)
N2 0.036(2) 0.0320(10) 0.045(2) 0.0240(10) 0.0160(10) 0.0090(10)
N3 0.0250(10) 0.032(2) 0.033(2) 0.0020(10) -0.0040(10) -0.0070(10)
N4 0.088(3) 0.044(2) 0.0260(10) 0.049(2) -0.003(2) -0.0060(10)
N5 0.117(5) 0.174(8) 0.042(3) 0.093(6) 0.016(3) 0.030(4)
N6 0.114(4) 0.063(3) 0.033(2) 0.061(3) -0.012(2) -0.002(2)
N7 0.042(2) 0.042(2) 0.044(3) 0.0210(10) 0.00 0.00
N8 0.0240(10) 0.0240(10) 0.040(3) 0.0118(6) 0.00 0.00
N9 0.0270(10) 0.0270(10) 0.028(2) 0.0133(7) 0.00 0.00
N10 0.051(2) 0.051(2) 0.032(3) 0.0260(10) 0.00 0.00
C1 0.0260(10) 0.0260(10) 0.0240(10) 0.0150(10) -0.0010(10) 0.0010(10)
C2 0.039(2) 0.038(2) 0.067(3) 0.026(2) 0.026(2) 0.015(2)
C3 0.0220(10) 0.030(2) 0.043(2) 0.0080(10) -0.0010(10) -0.0130(10)
C4 0.061(2) 0.025(2) 0.025(2) 0.023(2) 0.005(2) 0.0010(10)
C5 0.146(9) 0.170(10) 0.123(8) 0.122(9) -0.045(7) -0.086(7)
C6 0.190(10) 0.080(5) 0.098(6) 0.099(7) -0.065(6) -0.047(4)
C7 0.088(4) 0.057(3) 0.058(3) 0.040(3) 0.007(3) 0.001(3)
C8 0.101(5) 0.067(4) 0.040(3) 0.045(4) -0.010(3) -0.010(2)
C9 0.114(7) 0.250(10) 0.071(5) 0.107(9) 0.015(5) 0.085(7)
C10 0.125(6) 0.062(4) 0.061(4) 0.051(4) -0.025(4) 0.007(3)
C11 0.063(3) 0.084(4) 0.060(3) 0.053(3) -0.001(3) -0.013(3)
C12 0.028(2) 0.032(2) 0.057(2) 0.0200(10) -0.002(2) -0.003(2)
C13 0.026(2) 0.042(2) 0.046(2) 0.015(2) -0.002(2) -0.002(2)
C14 0.043(2) 0.063(3) 0.043(2) 0.025(2) -0.014(2) -0.010(2)
N11A_e 0.069(8) 0.038(5) 0.053(6) 0.019(6) 0.014(5) 0.013(5)
N12A_e 0.041(4) 0.038(4) 0.034(4) 0.025(4) 0.012(3) 0.013(4)
C15A_e 0.046(5) 0.059(6) 0.056(6) 0.025(5) 0.013(4) 0.019(5)
C16A_e 0.050(5) 0.065(6) 0.036(4) 0.042(5) 0.011(4) 0.020(4)
C17A_e 0.100(10) 0.065(7) 0.041(5) 0.052(7) 0.024(6) 0.023(5)
C18A_e 0.066(6) 0.070(7) 0.039(4) 0.041(6) 0.020(4) 0.020(4)
C19A_e 0.063(6) 0.074(7) 0.064(7) 0.051(6) 0.009(5) -0.001(6)
C20A_e 0.055(6) 0.060(6) 0.060(6) 0.043(5) 0.015(5) 0.010(5)
N11B_f 0.048(6) 0.043(5) 0.043(5) 0.018(5) 0.013(4) 0.012(5)
N12B_f 0.047(5) 0.057(6) 0.043(5) 0.032(6) 0.000(4) 0.001(5)
C15B_f 0.070(7) 0.068(6) 0.035(4) 0.046(6) 0.014(4) 0.012(4)
C16B_f 0.069(7) 0.065(7) 0.053(6) 0.025(6) 0.030(6) 0.010(5)
C17B_f 0.048(6) 0.093(9) 0.060(6) 0.040(6) 0.009(5) 0.021(6)
C18B_f 0.060(7) 0.082(9) 0.120(10) 0.060(7) -0.014(8) -0.013(9)
C19B_f 0.089(8) 0.099(9) 0.040(5) 0.072(8) 0.021(5) 0.031(5)
C20B_f 0.081(9) 0.100(10) 0.044(5) 0.060(8) -0.007(5) 0.009(6)

loop_
_atom_type_symbol
_atom_type_description
_atom_type_scat_dispersion_real
_atom_type_scat_dispersion_imag
_atom_type_scat_source
C C 0.0034 0.0017 'International Tables Vol C Tables 4.2.6.8 and 6.1.1.4'
H H 0.0000 0.0000 'International Tables Vol C Tables 4.2.6.8 and 6.1.1.4'
N N 0.0066 0.0034 'International Tables Vol C Tables 4.2.6.8 and 6.1.1.4'
S S 0.1265 0.1256 'International Tables Vol C Tables 4.2.6.8 and 6.1.1.4'
Cl Cl 0.1507 0.1611 'International Tables Vol C Tables 4.2.6.8 and 6.1.1.4'
Nb Nb -2.0614 0.6336 'International Tables Vol C Tables 4.2.6.8 and 6.1.1.4'

loop_
_geom_angle_atom_site_label_1
_geom_angle_atom_site_label_2
_geom_angle_atom_site_label_3
_geom_angle_site_symmetry_1
_geom_angle_site_symmetry_3
_geom_angle
N1 Nb1 Cl1 . . 80.10(8)
N1 Nb1 Cl6 . 16 82.43(9)
Cl1 Nb1 Cl6 . 16 87.98(3)
N1 Nb1 Cl2 . . 80.31(9)
Cl1 Nb1 Cl2 . . 89.84(3)
Cl6 Nb1 Cl2 16 . 162.72(3)
N1 Nb1 Cl4 . 16 83.16(8)
Cl1 Nb1 Cl4 . 16 163.08(3)
Cl6 Nb1 Cl4 16 16 87.38(3)
Cl2 Nb1 Cl4 . 16 89.77(3)
N1 Nb1 Nb2 . 16 136.57(8)
Cl1 Nb1 Nb2 . 16 143.33(2)
Cl6 Nb1 Nb2 16 16 95.69(2)
Cl2 Nb1 Nb2 . 16 96.27(2)
Cl4 Nb1 Nb2 16 16 53.44(2)
N1 Nb1 Nb3 . 16 136.00(9)
Cl1 Nb1 Nb3 . 16 94.66(2)
Cl6 Nb1 Nb3 16 16 53.63(2)
Cl2 Nb1 Nb3 . 16 143.65(2)
Cl4 Nb1 Nb3 16 16 95.66(2)
Nb2 Nb1 Nb3 16 16 60.229(9)
N1 Nb1 Nb2 . . 133.33(8)
Cl1 Nb1 Nb2 . . 53.29(2)
Cl6 Nb1 Nb2 16 . 96.66(2)
Cl2 Nb1 Nb2 . . 95.74(2)
Cl4 Nb1 Nb2 16 . 143.51(2)
Nb2 Nb1 Nb2 16 . 90.080(10)
Nb3 Nb1 Nb2 16 . 59.970(10)
N1 Nb1 Nb3 . . 133.73(9)
Cl1 Nb1 Nb3 . . 96.97(2)
Cl6 Nb1 Nb3 16 . 143.84(2)
Cl2 Nb1 Nb3 . . 53.43(2)
Cl4 Nb1 Nb3 16 . 96.37(2)
Nb2 Nb1 Nb3 16 . 60.009(8)
Nb3 Nb1 Nb3 16 . 90.220(10)
Nb2 Nb1 Nb3 . . 60.140(9)
N2 Nb2 Cl1 . . 80.88(9)
N2 Nb2 Cl4 . . 82.00(9)
Cl1 Nb2 Cl4 . . 162.82(3)
N2 Nb2 Cl3 . . 83.50(10)
Cl1 Nb2 Cl3 . . 88.20(3)
Cl4 Nb2 Cl3 . . 88.42(3)
N2 Nb2 Cl5 . . 79.40(10)
Cl1 Nb2 Cl5 . . 89.22(3)
Cl4 Nb2 Cl5 . . 89.08(3)
Cl3 Nb2 Cl5 . . 162.92(3)
N2 Nb2 Nb1 . 16 135.74(8)
Cl1 Nb2 Nb1 . 16 143.38(2)
Cl4 Nb2 Nb1 . 16 53.77(2)
Cl3 Nb2 Nb1 . 16 95.52(2)
Cl5 Nb2 Nb1 . 16 96.61(2)
N2 Nb2 Nb3 . 16 137.10(9)
Cl1 Nb2 Nb3 . 16 94.83(2)
Cl4 Nb2 Nb3 . 16 96.68(2)
Cl3 Nb2 Nb3 . 16 53.59(2)
Cl5 Nb2 Nb3 . 16 143.48(2)
Nb1 Nb2 Nb3 16 16 60.125(8)
N2 Nb2 Nb1 . . 134.24(8)
Cl1 Nb2 Nb1 . . 53.49(2)
Cl4 Nb2 Nb1 . . 143.69(2)
Cl3 Nb2 Nb1 . . 96.83(2)
Cl5 Nb2 Nb1 . . 95.17(2)
Nb1 Nb2 Nb1 16 . 89.930(10)
Nb3 Nb2 Nb1 16 . 60.014(9)
N2 Nb2 Nb3 . . 132.70(10)
Cl1 Nb2 Nb3 . . 96.98(2)
Cl4 Nb2 Nb3 . . 95.70(2)
Cl3 Nb2 Nb3 . . 143.72(2)
Cl5 Nb2 Nb3 . . 53.36(2)
Nb1 Nb2 Nb3 16 . 59.983(9)
Nb3 Nb2 Nb3 16 . 90.147(9)
Nb1 Nb2 Nb3 . . 59.963(9)
N3 Nb3 Cl2 . . 83.07(9)
N3 Nb3 Cl5 . . 80.00(10)
Cl2 Nb3 Cl5 . . 87.27(3)
N3 Nb3 Cl3 . 16 83.10(10)
Cl2 Nb3 Cl3 . 16 88.24(3)
Cl5 Nb3 Cl3 . 16 162.87(3)
N3 Nb3 Cl6 . . 79.96(9)
Cl2 Nb3 Cl6 . . 163.01(3)
Cl5 Nb3 Cl6 . . 88.87(3)
Cl3 Nb3 Cl6 16 . 90.63(3)
N3 Nb3 Nb2 . 16 136.56(9)
Cl2 Nb3 Nb2 . 16 96.29(2)
Cl5 Nb3 Nb2 . 16 143.44(2)
Cl3 Nb3 Nb2 16 16 53.56(2)
Cl6 Nb3 Nb2 . 16 96.65(2)
N3 Nb3 Nb1 . 16 133.51(9)
Cl2 Nb3 Nb1 . 16 143.38(2)
Cl5 Nb3 Nb1 . 16 96.64(2)
Cl3 Nb3 Nb1 16 16 96.81(2)
Cl6 Nb3 Nb1 . 16 53.56(2)
Nb2 Nb3 Nb1 16 16 60.019(9)
N3 Nb3 Nb1 . . 136.67(9)
Cl2 Nb3 Nb1 . . 53.60(2)
Cl5 Nb3 Nb1 . . 95.30(2)
Cl3 Nb3 Nb1 16 . 95.31(2)
Cl6 Nb3 Nb1 . . 143.32(2)
Nb2 Nb3 Nb1 16 . 59.867(8)
Nb1 Nb3 Nb1 16 . 89.780(10)
N3 Nb3 Nb2 . . 133.54(9)
Cl2 Nb3 Nb2 . . 95.68(2)
Cl5 Nb3 Nb2 . . 53.60(2)
Cl3 Nb3 Nb2 16 . 143.40(2)
Cl6 Nb3 Nb2 . . 95.31(2)
Nb2 Nb3 Nb2 16 . 89.855(9)
Nb1 Nb3 Nb2 16 . 59.790(9)
Nb1 Nb3 Nb2 . . 59.898(9)
N4 Nb4 Cl8 . . 82.80(10)
N4 Nb4 Cl7 . 2_655 80.00(10)
Cl8 Nb4 Cl7 . 2_655 162.74(3)
N4 Nb4 Cl7 . . 79.50(10)
Cl8 Nb4 Cl7 . . 90.39(4)
Cl7 Nb4 Cl7 2_655 . 88.07(4)
N4 Nb4 Cl8 . 18_545 83.40(10)
Cl8 Nb4 Cl8 . 18_545 88.750(10)
Cl7 Nb4 Cl8 2_655 18_545 87.71(4)
Cl7 Nb4 Cl8 . 18_545 162.93(3)
N4 Nb4 Nb4 . 18_545 136.90(10)
Cl8 Nb4 Nb4 . 18_545 95.17(3)
Cl7 Nb4 Nb4 2_655 18_545 96.27(2)
Cl7 Nb4 Nb4 . 18_545 143.51(2)
Cl8 Nb4 Nb4 18_545 18_545 53.49(2)
N4 Nb4 Nb4 . 17 136.40(10)
Cl8 Nb4 Nb4 . 17 53.67(2)
Cl7 Nb4 Nb4 2_655 17 143.57(2)
Cl7 Nb4 Nb4 . 17 96.22(2)
Cl8 Nb4 Nb4 18_545 17 96.98(3)
Nb4 Nb4 Nb4 18_545 17 60.030(10)
N4 Nb4 Nb4 . 2_655 133.50(10)
Cl8 Nb4 Nb4 . 2_655 143.64(2)
Cl7 Nb4 Nb4 2_655 2_655 53.57(2)
Cl7 Nb4 Nb4 . 2_655 95.77(2)
Cl8 Nb4 Nb4 18_545 2_655 95.01(3)
Nb4 Nb4 Nb4 18_545 2_655 59.987(6)
Nb4 Nb4 Nb4 17 2_655 90.0
N4 Nb4 Nb4 . 3_665 133.00(10)
Cl8 Nb4 Nb4 . 3_665 97.08(3)
Cl7 Nb4 Nb4 2_655 3_665 95.81(2)
Cl7 Nb4 Nb4 . 3_665 53.51(2)
Cl8 Nb4 Nb4 18_545 3_665 143.46(2)
Nb4 Nb4 Nb4 18_545 3_665 90.0
Nb4 Nb4 Nb4 17 3_665 59.986(6)
Nb4 Nb4 Nb4 2_655 3_665 60.0
Nb2 Cl1 Nb1 . . 73.22(2)
Nb3 Cl2 Nb1 . . 72.97(2)
Nb2 Cl3 Nb3 . 16 72.84(2)
Nb2 Cl4 Nb1 . 16 72.78(2)
Nb3 Cl5 Nb2 . . 73.04(2)
Nb1 Cl6 Nb3 16 . 72.81(2)
Nb4 Cl7 Nb4 3_665 . 72.93(2)
Nb4 Cl8 Nb4 . 17 72.84(3)
C1 N1 Nb1 . . 158.1(3)
C2 N2 Nb2 . . 143.3(4)
C3 N3 Nb3 . . 154.5(3)
C4 N4 Nb4 . . 146.7(3)
C7 N5 C9 . . 110.4(7)
C7 N5 C5 . . 109.4(6)
C9 N5 C5 . . 112.4(9)
C7 N5 H5N . . 108.1
C9 N5 H5N . . 108.1
C5 N5 H5N . . 108.1
C6 N6 C10 . . 107.9(6)
C6 N6 C8 . . 105.2(5)
C10 N6 C8 . . 105.1(5)
C11 N7 C11 . 3_565 108.6(3)
C11 N7 C11 . 2_665 108.6(3)
C11 N7 C11 3_565 2_665 108.6(3)
C12 N8 C12 2_665 3_565 108.6(3)
C12 N8 C12 2_665 . 108.6(3)
C12 N8 C12 3_565 . 108.6(3)
C12 N8 H8N 2_665 . 110.3
C12 N8 H8N 3_565 . 110.3
C12 N8 H8N . . 110.3
C13 N9 C13 . 2_665 109.0(3)
C13 N9 C13 . 3_565 109.0(3)
C13 N9 C13 2_665 3_565 109.0(3)
C14 N10 C14 . 2_665 109.3(3)
C14 N10 C14 . 3_565 109.3(3)
C14 N10 C14 2_665 3_565 109.3(3)
C14 N10 H10N . . 109.6
C14 N10 H10N 2_665 . 109.6
C14 N10 H10N 3_565 . 109.6
N1 C1 S1 . . 179.1(3)
N2 C2 S2B_a . . 166.7(8)
N2 C2 S2A_b . . 172.2(6)
N3 C3 S3A_c . . 169.8(7)
N3 C3 S3B_d . . 169.7(6)
N4 C4 S4 . . 179.2(4)
C6 C5 N5 . . 103.6(7)
C6 C5 H5A . . 111.0
N5 C5 H5A . . 111.0
C6 C5 H5B . . 111.0
N5 C5 H5B . . 111.0
H5A C5 H5B . . 109.0
N6 C6 C5 . . 114.6(6)
N6 C6 H6A . . 108.6
C5 C6 H6A . . 108.6
N6 C6 H6B . . 108.6
C5 C6 H6B . . 108.6
H6A C6 H6B . . 107.6
N5 C7 C8 . . 106.2(6)
N5 C7 H7A . . 110.5
C8 C7 H7A . . 110.5
N5 C7 H7B . . 110.5
C8 C7 H7B . . 110.5
H7A C7 H7B . . 108.7
C7 C8 N6 . . 110.8(5)
C7 C8 H8A . . 109.5
N6 C8 H8A . . 109.5
C7 C8 H8B . . 109.5
N6 C8 H8B . . 109.5
H8A C8 H8B . . 108.1
N5 C9 C10 . . 106.3(6)
N5 C9 H9A . . 110.5
C10 C9 H9A . . 110.5
N5 C9 H9B . . 110.5
C10 C9 H9B . . 110.5
H9A C9 H9B . . 108.7
N6 C10 C9 . . 110.2(6)
N6 C10 H10A . . 109.6
C9 C10 H10A . . 109.6
N6 C10 H10B . . 109.6
C9 C10 H10B . . 109.6
H10A C10 H10B . . 108.1
N7 C11 C12 . . 109.6(4)
N7 C11 H11A . . 109.7
C12 C11 H11A . . 109.7
N7 C11 H11B . . 109.7
C12 C11 H11B . . 109.7
H11A C11 H11B . . 108.2
N8 C12 C11 . . 109.0(4)
N8 C12 H12A . . 109.9
C11 C12 H12A . . 109.9
N8 C12 H12B . . 109.9
C11 C12 H12B . . 109.9
H12A C12 H12B . . 108.3
N9 C13 C14 . . 109.1(4)
N9 C13 H13A . . 109.9
C14 C13 H13A . . 109.9
N9 C13 H13B . . 109.9
C14 C13 H13B . . 109.9
H13A C13 H13B . . 108.3
N10 C14 C13 . . 108.1(4)
N10 C14 H14A . . 110.1
C13 C14 H14A . . 110.1
N10 C14 H14B . . 110.1
C13 C14 H14B . . 110.1
H14A C14 H14B . . 108.4
C19A_e N11A_e C17A_e . . 110.0(10)
C19A_e N11A_e C15A_e . . 110.9(9)
C17A_e N11A_e C15A_e . . 108.0(10)
C20A_e N12A_e C16A_e . . 108.6(9)
C20A_e N12A_e C18A_e . . 109.1(8)
C16A_e N12A_e C18A_e . . 107.0(9)
C20A_e N12A_e H12N_e . . 110.7
C16A_e N12A_e H12N_e . . 110.7
C18A_e N12A_e H12N_e . . 110.7
N11A_e C15A_e C16A_e . . 108.2(9)
N11A_e C15A_e H15A_e . . 110.1
C16A_e C15A_e H15A_e . . 110.1
N11A_e C15A_e H15B_e . . 110.1
C16A_e C15A_e H15B_e . . 110.1
H15A_e C15A_e H15B_e . . 108.4
N12A_e C16A_e C15A_e . . 110.5(7)
N12A_e C16A_e H16A_e . . 109.5
C15A_e C16A_e H16A_e . . 109.5
N12A_e C16A_e H16B_e . . 109.5
C15A_e C16A_e H16B_e . . 109.5
H16A_e C16A_e H16B_e . . 108.1
N11A_e C17A_e C18A_e . . 110.4(9)
N11A_e C17A_e H17A_e . . 109.6
C18A_e C17A_e H17A_e . . 109.6
N11A_e C17A_e H17B_e . . 109.6
C18A_e C17A_e H17B_e . . 109.6
H17A_e C17A_e H17B_e . . 108.1
C17A_e C18A_e N12A_e . . 110.1(8)
C17A_e C18A_e H18A_e . . 109.6
N12A_e C18A_e H18A_e . . 109.6
C17A_e C18A_e H18B_e . . 109.6
N12A_e C18A_e H18B_e . . 109.6
H18A_e C18A_e H18B_e . . 108.2
N11A_e C19A_e C20A_e . . 109.7(8)
N11A_e C19A_e H19A_e . . 109.7
C20A_e C19A_e H19A_e . . 109.7
N11A_e C19A_e H19B_e . . 109.7
C20A_e C19A_e H19B_e . . 109.7
H19A_e C19A_e H19B_e . . 108.2
N12A_e C20A_e C19A_e . . 110.7(9)
N12A_e C20A_e H20A_e . . 109.5
C19A_e C20A_e H20A_e . . 109.5
N12A_e C20A_e H20B_e . . 109.5
C19A_e C20A_e H20B_e . . 109.5
H20A_e C20A_e H20B_e . . 108.1
C17B_f N11B_f C15B_f . . 108.8(9)
C17B_f N11B_f C19B_f . . 110.0(10)
C15B_f N11B_f C19B_f . . 106.0(10)
C17B_f N11B_f H11N_f . . 110.6
C15B_f N11B_f H11N_f . . 110.6
C19B_f N11B_f H11N_f . . 110.6
C18B_f N12B_f C20B_f . . 109.0(10)
C18B_f N12B_f C16B_f . . 109.0(10)
C20B_f N12B_f C16B_f . . 107.0(10)
N11B_f C15B_f C16B_f . . 108.4(8)
N11B_f C15B_f H15C_f . . 110.0
C16B_f C15B_f H15C_f . . 110.0
N11B_f C15B_f H15D_f . . 110.0
C16B_f C15B_f H15D_f . . 110.0
H15C_f C15B_f H15D_f . . 108.4
N12B_f C16B_f C15B_f . . 110.4(9)
N12B_f C16B_f H16C_f . . 109.6
C15B_f C16B_f H16C_f . . 109.6
N12B_f C16B_f H16D_f . . 109.6
C15B_f C16B_f H16D_f . . 109.6
H16C_f C16B_f H16D_f . . 108.1
N11B_f C17B_f C18B_f . . 108.6(9)
N11B_f C17B_f H17C_f . . 110.0
C18B_f C17B_f H17C_f . . 110.0
N11B_f C17B_f H17D_f . . 110.0
C18B_f C17B_f H17D_f . . 110.0
H17C_f C17B_f H17D_f . . 108.4
N12B_f C18B_f C17B_f . . 112.4(9)
N12B_f C18B_f H18C_f . . 109.1
C17B_f C18B_f H18C_f . . 109.1
N12B_f C18B_f H18D_f . . 109.1
C17B_f C18B_f H18D_f . . 109.1
H18C_f C18B_f H18D_f . . 107.9
C20B_f C19B_f N11B_f . . 109.0(8)
C20B_f C19B_f H19C_f . . 109.9
N11B_f C19B_f H19C_f . . 109.9
C20B_f C19B_f H19D_f . . 109.9
N11B_f C19B_f H19D_f . . 109.9
H19C_f C19B_f H19D_f . . 108.3
N12B_f C20B_f C19B_f . . 110.0(10)
N12B_f C20B_f H20C_f . . 109.6
C19B_f C20B_f H20C_f . . 109.6
N12B_f C20B_f H20D_f . . 109.6
C19B_f C20B_f H20D_f . . 109.6
H20C_f C20B_f H20D_f . . 108.1

loop_
_geom_bond_atom_site_label_1
_geom_bond_atom_site_label_2
_geom_bond_site_symmetry_2
_geom_bond_distance
Nb1 N1 . 2.200(3)
Nb1 Cl1 . 2.4530(8)
Nb1 Cl6 16 2.4605(8)
Nb1 Cl2 . 2.4617(8)
Nb1 Cl4 16 2.4631(8)
Nb1 Nb2 16 2.9165(4)
Nb1 Nb3 16 2.9220(4)
Nb1 Nb2 . 2.9221(4)
Nb1 Nb3 . 2.9241(4)
Nb2 N2 . 2.211(3)
Nb2 Cl1 . 2.4467(8)
Nb2 Cl4 . 2.4527(8)
Nb2 Cl3 . 2.4593(8)
Nb2 Cl5 . 2.4651(8)
Nb2 Nb1 16 2.9164(4)
Nb2 Nb3 16 2.9207(4)
Nb2 Nb3 . 2.9293(4)
Nb3 N3 . 2.201(3)
Nb3 Cl2 . 2.4561(8)
Nb3 Cl5 . 2.4573(8)
Nb3 Cl3 16 2.4602(8)
Nb3 Cl6 . 2.4627(8)
Nb3 Nb2 16 2.9207(4)
Nb3 Nb1 16 2.9221(4)
Nb4 N4 . 2.199(3)
Nb4 Cl8 . 2.4560(10)
Nb4 Cl7 2_655 2.4568(9)
Nb4 Cl7 . 2.4587(9)
Nb4 Cl8 18_545 2.4620(10)
Nb4 Nb4 18_545 2.9199(5)
Nb4 Nb4 17 2.9199(5)
Nb4 Nb4 2_655 2.9213(5)
Nb4 Nb4 3_665 2.9214(5)
Cl3 Nb3 16 2.4602(8)
Cl4 Nb1 16 2.4629(8)
Cl6 Nb1 16 2.4606(8)
Cl7 Nb4 3_665 2.4569(9)
Cl8 Nb4 17 2.4620(10)
S1 C1 . 1.612(3)
S2B_a C2 . 1.557(5)
S2A_b C2 . 1.692(7)
S3A_c C3 . 1.613(4)
S3B_d C3 . 1.646(5)
S4 C4 . 1.611(4)
N1 C1 . 1.149(4)
N2 C2 . 1.171(5)
N3 C3 . 1.156(4)
N4 C4 . 1.158(5)
N5 C7 . 1.471(8)
N5 C9 . 1.472(9)
N5 C5 . 1.490(10)
N5 H5N . 1.0000
N6 C6 . 1.466(9)
N6 C10 . 1.495(7)
N6 C8 . 1.512(7)
N7 C11 . 1.479(6)
N7 C11 3_565 1.479(6)
N7 C11 2_665 1.480(6)
N8 C12 2_665 1.488(4)
N8 C12 3_565 1.488(4)
N8 C12 . 1.489(4)
N8 H8N . 1.0000
N9 C13 . 1.483(4)
N9 C13 2_665 1.483(4)
N9 C13 3_565 1.483(4)
N10 C14 . 1.489(5)
N10 C14 2_665 1.489(5)
N10 C14 3_565 1.489(5)
N10 H10N . 1.0000
C5 C6 . 1.480(10)
C5 H5A . 0.9900
C5 H5B . 0.9900
C6 H6A . 0.9900
C6 H6B . 0.9900
C7 C8 . 1.506(9)
C7 H7A . 0.9900
C7 H7B . 0.9900
C8 H8A . 0.9900
C8 H8B . 0.9900
C9 C10 . 1.510(10)
C9 H9A . 0.9900
C9 H9B . 0.9900
C10 H10A . 0.9900
C10 H10B . 0.9900
C11 C12 . 1.534(7)
C11 H11A . 0.9900
C11 H11B . 0.9900
C12 H12A . 0.9900
C12 H12B . 0.9900
C13 C14 . 1.532(6)
C13 H13A . 0.9900
C13 H13B . 0.9900
C14 H14A . 0.9900
C14 H14B . 0.9900
N11A_e C19A_e . 1.45(2)
N11A_e C17A_e . 1.47(2)
N11A_e C15A_e . 1.50(2)
N12A_e C20A_e . 1.470(10)
N12A_e C16A_e . 1.51(2)
N12A_e C18A_e . 1.510(10)
N12A_e H12N_e . 1.0000
C15A_e C16A_e . 1.54(2)
C15A_e H15A_e . 0.9900
C15A_e H15B_e . 0.9900
C16A_e H16A_e . 0.9900
C16A_e H16B_e . 0.9900
C17A_e C18A_e . 1.50(2)
C17A_e H17A_e . 0.9900
C17A_e H17B_e . 0.9900
C18A_e H18A_e . 0.9900
C18A_e H18B_e . 0.9900
C19A_e C20A_e . 1.53(2)
C19A_e H19A_e . 0.9900
C19A_e H19B_e . 0.9900
C20A_e H20A_e . 0.9900
C20A_e H20B_e . 0.9900
N11B_f C17B_f . 1.45(2)
N11B_f C15B_f . 1.510(10)
N11B_f C19B_f . 1.52(2)
N11B_f H11N_f . 1.0000
N12B_f C18B_f . 1.43(2)
N12B_f C20B_f . 1.48(2)
N12B_f C16B_f . 1.48(2)
C15B_f C16B_f . 1.53(2)
C15B_f H15C_f . 0.9900
C15B_f H15D_f . 0.9900
C16B_f H16C_f . 0.9900
C16B_f H16D_f . 0.9900
C17B_f C18B_f . 1.52(2)
C17B_f H17C_f . 0.9900
C17B_f H17D_f . 0.9900
C18B_f H18C_f . 0.9900
C18B_f H18D_f . 0.9900
C19B_f C20B_f . 1.51(2)
C19B_f H19C_f . 0.9900
C19B_f H19D_f . 0.9900
C20B_f H20C_f . 0.9900
C20B_f H20D_f . 0.9900

loop_
_geom_hbond_atom_site_label_D
_geom_hbond_atom_site_label_H
_geom_hbond_atom_site_label_A
_geom_hbond_site_symmetry_A
_geom_hbond_distance_DH
_geom_hbond_distance_HA
_geom_hbond_distance_DA
_geom_hbond_angle_DHA
_geom_hbond_publ_flag
N5 H5N Cl5 . 1.00 2.46 3.368(7) 150.2 y
N8 H8N N9 . 1.00 1.80 2.795(8) 180.0 y
N10 H10N Cl7 10_666 1.00 2.90 3.695(5) 137.1 y
N12A H12N N6 18_545 1.00 1.59 2.590(10) 176.3 y
N10 H10N Cl7 11_566 1.00 2.90 3.695(5) 137.1 n
N10 H10N Cl7 12_556 1.00 2.90 3.695(5) 137.1 n

loop_
_geom_torsion_atom_site_label_1
_geom_torsion_atom_site_label_2
_geom_torsion_atom_site_label_3
_geom_torsion_atom_site_label_4
_geom_torsion_site_symmetry_1
_geom_torsion_site_symmetry_2
_geom_torsion_site_symmetry_3
_geom_torsion_site_symmetry_4
_geom_torsion
Nb2 N2 C2 S2B_a . . . . -156(2)
Nb3 N3 C3 S3A_c . . . . -130(2)
Nb3 N3 C3 S3B_d . . . . 51(3)
C7 N5 C5 C6 . . . . -75.1(9)
C9 N5 C5 C6 . . . . 48.0(9)
C10 N6 C6 C5 . . . . -68.9(9)
C8 N6 C6 C5 . . . . 42.8(9)
N5 C5 C6 N6 . . . . 22.0(10)
C9 N5 C7 C8 . . . . -73.2(9)
C5 N5 C7 C8 . . . . 51.2(8)
N5 C7 C8 N6 . . . . 19.7(7)
C6 N6 C8 C7 . . . . -67.5(7)
C10 N6 C8 C7 . . . . 46.2(7)
C7 N5 C9 C10 . . . . 49.0(10)
C5 N5 C9 C10 . . . . -73.0(10)
C6 N6 C10 C9 . . . . 40.7(9)
C8 N6 C10 C9 . . . . -71.2(8)
N5 C9 C10 N6 . . . . 22.0(10)
C11 N7 C11 C12 3_565 . . . -49.6(5)
C11 N7 C11 C12 2_665 . . . 68.4(5)
C12 N8 C12 C11 2_665 . . . -49.6(5)
C12 N8 C12 C11 3_565 . . . 68.3(4)
N7 C11 C12 N8 . . . . -16.1(5)
C13 N9 C13 C14 2_665 . . . 69.6(4)
C13 N9 C13 C14 3_565 . . . -49.2(4)
C14 N10 C14 C13 2_665 . . . -49.7(5)
C14 N10 C14 C13 3_565 . . . 69.9(4)
N9 C13 C14 N10 . . . . -17.3(5)
C19A_e N11A_e C15A_e C16A_e . . . . 58.0(10)
C17A_e N11A_e C15A_e C16A_e . . . . -63.0(10)
C20A_e N12A_e C16A_e C15A_e . . . . -60.0(10)
C18A_e N12A_e C16A_e C15A_e . . . . 57.0(10)
N11A_e C15A_e C16A_e N12A_e . . . . 3.0(10)
C19A_e N11A_e C17A_e C18A_e . . . . -61.0(10)
C15A_e N11A_e C17A_e C18A_e . . . . 60.0(10)
N11A_e C17A_e C18A_e N12A_e . . . . 3(2)
C20A_e N12A_e C18A_e C17A_e . . . . 56.0(10)
C16A_e N12A_e C18A_e C17A_e . . . . -61.0(10)
C17A_e N11A_e C19A_e C20A_e . . . . 58.0(10)
C15A_e N11A_e C19A_e C20A_e . . . . -61.0(10)
C16A_e N12A_e C20A_e C19A_e . . . . 58.0(10)
C18A_e N12A_e C20A_e C19A_e . . . . -58.0(10)
N11A_e C19A_e C20A_e N12A_e . . . . 2.0(10)
C17B_f N11B_f C15B_f C16B_f . . . . 67.0(10)
C19B_f N11B_f C15B_f C16B_f . . . . -51.0(10)
C18B_f N12B_f C16B_f C15B_f . . . . -49(2)
C20B_f N12B_f C16B_f C15B_f . . . . 69.0(10)
N11B_f C15B_f C16B_f N12B_f . . . . -14(2)
C15B_f N11B_f C17B_f C18B_f . . . . -52.0(10)
C19B_f N11B_f C17B_f C18B_f . . . . 64.0(10)
C20B_f N12B_f C18B_f C17B_f . . . . -51(2)
C16B_f N12B_f C18B_f C17B_f . . . . 65(2)
N11B_f C17B_f C18B_f N12B_f . . . . -12(2)
C17B_f N11B_f C19B_f C20B_f . . . . -49.0(10)
C15B_f N11B_f C19B_f C20B_f . . . . 68.0(10)
C18B_f N12B_f C20B_f C19B_f . . . . 66.0(10)
C16B_f N12B_f C20B_f C19B_f . . . . -51.0(10)
N11B_f C19B_f C20B_f N12B_f . . . . -15.0(10)
